data_7060365
loop_
_publ_author_name
'Jin, Wen Bin'
'Xu, Chen'
'Qi, Xiao Lin'
'Zeng, Ping'
'Gao, Wei'
'Lai, Ki Hon'
'Chiou, Jiachi'
'Chan, Edward W. C.'
'Leung, Yun-Chung'
'Chan, Tak Hang'
'Wong, Kwok-Yin'
'Chen, Sheng'
'Chan, Kin-Fai'

_publ_section_title
;
 Synthesis of 1,3,4-trisubstituted pyrrolidines as meropenem adjuvants
 targeting New Delhi metallo-\b-lactamase
;
_journal_issue 7
_journal_name_full 'New Journal of Chemistry'
_journal_page_first 3515
_journal_page_last 3534
_journal_paper_doi 10.1039/D0NJ06090A
_journal_volume 45
_journal_year 2021
_chemical_formula_sum 'C22 H28 N2 O6 S'
_chemical_formula_weight 448.52
_space_group_IT_number 14
_space_group_name_Hall '-P 2yn'
_space_group_name_H-M_alt 'P 1 21/n 1'
_symmetry_cell_setting monoclinic
_symmetry_space_group_name_H-M 'P 1 21/n 1'
_atom_sites_solution_hydrogens geom
_atom_sites_solution_primary direct
_atom_sites_solution_secondary difmap
_audit_creation_method SHELXL-97
_audit_update_record
;
2020-11-25 deposited with the CCDC.	2021-01-28 downloaded from the CCDC.
;
_cell_angle_alpha 90.00
_cell_angle_beta 91.3550(10)
_cell_angle_gamma 90.00
_cell_formula_units_Z 4
_cell_length_a 5.64480(10)
_cell_length_b 35.3410(9)
_cell_length_c 10.9173(3)
_cell_measurement_reflns_used 9914
_cell_measurement_temperature 296(2)
_cell_measurement_theta_max 23.66
_cell_measurement_theta_min 2.19
_cell_volume 2177.31(9)
_computing_cell_refinement 'Bruker APEXII'
_computing_data_collection 'Bruker APEXII'
_computing_data_reduction 'Bruker SAINT'
_computing_molecular_graphics 'Bruker SHELXTL'
_computing_publication_material 'Bruker SHELXTL'
_computing_structure_refinement 'SHELXL-97 (Sheldrick, 1997)'
_computing_structure_solution 'SHELXS-97 (Sheldrick, 1990)'
_diffrn_ambient_temperature 296(2)
_diffrn_measured_fraction_theta_full 0.998
_diffrn_measured_fraction_theta_max 0.998
_diffrn_measurement_device_type 'Bruker APEXII CCD area detector'
_diffrn_measurement_method 'phi and omega scans'
_diffrn_radiation_monochromator graphite
_diffrn_radiation_source 'fine-focus sealed tube'
_diffrn_radiation_type MoK\a
_diffrn_radiation_wavelength 0.71073
_diffrn_reflns_av_R_equivalents 0.0358
_diffrn_reflns_av_sigmaI/netI 0.0199
_diffrn_reflns_limit_h_max 7
_diffrn_reflns_limit_h_min -7
_diffrn_reflns_limit_k_max 45
_diffrn_reflns_limit_k_min -45
_diffrn_reflns_limit_l_max 13
_diffrn_reflns_limit_l_min -14
_diffrn_reflns_number 47726
_diffrn_reflns_theta_full 27.52
_diffrn_reflns_theta_max 27.52
_diffrn_reflns_theta_min 1.95
_exptl_absorpt_coefficient_mu 0.190
_exptl_absorpt_correction_T_max 0.7456
_exptl_absorpt_correction_T_min 0.6858
_exptl_absorpt_correction_type multi-scan
_exptl_absorpt_process_details 'SAINT ver.7.34; Bruker SADABS'
_exptl_crystal_colour colourless
_exptl_crystal_density_diffrn 1.368
_exptl_crystal_density_method 'not measured'
_exptl_crystal_description BLOCK
_exptl_crystal_F_000 952
_exptl_crystal_size_max 0.50
_exptl_crystal_size_mid 0.40
_exptl_crystal_size_min 0.40
_refine_diff_density_max 0.913
_refine_diff_density_min -0.750
_refine_diff_density_rms 0.067
_refine_ls_extinction_method none
_refine_ls_goodness_of_fit_ref 1.001
_refine_ls_hydrogen_treatment mixed
_refine_ls_matrix_type full
_refine_ls_number_parameters 346
_refine_ls_number_reflns 5001
_refine_ls_number_restraints 0
_refine_ls_restrained_S_all 1.001
_refine_ls_R_factor_all 0.1023
_refine_ls_R_factor_gt 0.0839
_refine_ls_shift/su_max 0.000
_refine_ls_shift/su_mean 0.000
_refine_ls_structure_factor_coef Fsqd
_refine_ls_weighting_details 'calc w=1/[\s^2^(Fo^2^)+(0.0510P)^2^+5.2500P] where P=(Fo^2^+2Fc^2^)/3'
_refine_ls_weighting_scheme calc
_refine_ls_wR_factor_gt 0.1814
_refine_ls_wR_factor_ref 0.1926
_reflns_number_gt 3866
_reflns_number_total 5001
_reflns_threshold_expression >2sigma(I)
_cod_data_source_file d0nj06090a2.cif
_cod_data_source_block jwb1
_cod_depositor_comments
;
The following automatic conversions were performed:

data item '_symmetry_cell_setting' value 'Monoclinic' was changed to
'monoclinic' in accordance with the
/home/data/users/saulius/crontab/automatic-downloads/rss-feeds/RSC/lib/dictionaries/cif_core.dic
dictionary named 'cif_core.dic' version 2.4.2 last updated on
2011-04-26.

Automatic conversion script
Id: cif_fix_values 7556 2019-12-06 15:28:31Z antanas 

 Adding full bibliography for 7060365.cif.
;
_cod_original_sg_symbol_H-M P2(1)/n
_cod_database_code 7060365

loop_
_symmetry_equiv_pos_as_xyz
'x, y, z'
'-x+1/2, y+1/2, -z+1/2'
'-x, -y, -z'
'x-1/2, -y-1/2, z-1/2'

loop_
_atom_site_label
_atom_site_type_symbol
_atom_site_fract_x
_atom_site_fract_y
_atom_site_fract_z
_atom_site_U_iso_or_equiv
_atom_site_adp_type
_atom_site_occupancy
_atom_site_symmetry_multiplicity
_atom_site_calc_flag
_atom_site_refinement_flags
_atom_site_disorder_assembly
_atom_site_disorder_group
S1 S 0.87607(11) 0.244992(18) 0.40221(6) 0.04554(15) Uani 1 1 d . . .
O1 O 1.6776(3) 0.07470(5) -0.07078(16) 0.0547(5) Uani 1 1 d . . .
O2 O 1.3172(3) 0.11628(5) -0.12490(15) 0.0538(5) Uani 1 1 d . . .
O3 O 1.2248(6) 0.10259(8) 0.5194(3) 0.1160(11) Uani 1 1 d . . .
O4 O 1.5824(5) 0.12384(10) 0.5459(2) 0.1016(10) Uani 1 1 d . . .
O5 O 0.7802(3) 0.24228(6) 0.52125(18) 0.0641(6) Uani 1 1 d . . .
O6 O 0.7251(3) 0.24690(6) 0.29593(18) 0.0643(6) Uani 1 1 d . . .
N1 N 1.0444(5) 0.20884(7) 0.38706(19) 0.0657(7) Uani 1 1 d . . .
N2 N 1.0305(4) 0.28375(6) 0.40145(18) 0.0508(6) Uani 1 1 d . . .
C1 C 1.3156(7) 0.15992(9) 0.4271(3) 0.0788(10) Uani 1 1 d . . .
H1A H 1.4654 0.1738 0.4227 0.095 Uiso 1 1 calc R . .
C2 C 1.1493(6) 0.18821(9) 0.4902(2) 0.0678(9) Uani 1 1 d . . .
H2A H 1.0293 0.1751 0.5362 0.101(12) Uiso 1 1 calc R . .
H2B H 1.2375 0.2050 0.5448 0.121 Uiso 1 1 calc R . .
C3 C 1.1267(5) 0.19520(8) 0.2690(2) 0.0593(7) Uani 1 1 d . . .
H3A H 1.2424 0.2123 0.2349 0.082(10) Uiso 1 1 calc R . .
H3B H 0.9959 0.1920 0.2107 0.098 Uiso 1 1 calc R . .
C4 C 1.2357(7) 0.15814(10) 0.3032(3) 0.0817(10) Uani 1 1 d . . .
H4A H 1.0963 0.1417 0.3085 0.098 Uiso 1 1 calc R . .
C5 C 1.3769(5) 0.13855(7) 0.2054(2) 0.0482(6) Uani 1 1 d . . .
C6 C 1.2844(4) 0.13810(7) 0.0857(2) 0.0451(6) Uani 1 1 d . . .
H6A H 1.140(4) 0.1519(7) 0.065(2) 0.048(7) Uiso 1 1 d . . .
C7 C 1.3925(4) 0.11763(6) -0.0050(2) 0.0410(5) Uani 1 1 d . . .
C8 C 1.5928(4) 0.09582(7) 0.0238(2) 0.0427(6) Uani 1 1 d . . .
C9 C 1.6892(4) 0.09733(8) 0.1407(2) 0.0499(6) Uani 1 1 d . . .
H9A H 1.811(5) 0.0833(8) 0.159(2) 0.054(7) Uiso 1 1 d . . .
C10 C 1.5830(5) 0.11877(8) 0.2304(2) 0.0501(6) Uani 1 1 d . . .
H10A H 1.657(5) 0.1195(8) 0.307(3) 0.063(8) Uiso 1 1 d . . .
C11 C 1.8613(5) 0.04820(8) -0.0402(3) 0.0543(7) Uani 1 1 d . . .
H11A H 2.013(6) 0.0617(9) -0.023(3) 0.077(10) Uiso 1 1 d . . .
H11B H 1.806(5) 0.0345(8) 0.033(3) 0.068(9) Uiso 1 1 d . . .
C12 C 1.8955(4) 0.02308(7) -0.1493(2) 0.0486(6) Uani 1 1 d . . .
C13 C 2.0896(5) 0.02722(8) -0.2215(3) 0.0620(8) Uani 1 1 d . . .
H13A H 2.195(5) 0.0458(8) -0.207(3) 0.067(9) Uiso 1 1 d . . .
C14 C 2.1226(6) 0.00367(10) -0.3201(3) 0.0762(10) Uani 1 1 d . . .
H14A H 2.2533 0.0071 -0.3692 0.091 Uiso 1 1 calc R . .
C15 C 1.9652(7) -0.02461(9) -0.3462(3) 0.0747(10) Uani 1 1 d . . .
H15A H 1.981(6) -0.0408(9) -0.403(3) 0.076(10) Uiso 1 1 d . . .
C16 C 1.7706(6) -0.02930(10) -0.2741(4) 0.0798(11) Uani 1 1 d . . .
H16A H 1.655(7) -0.0479(12) -0.291(4) 0.121(14) Uiso 1 1 d . . .
C17 C 1.7385(5) -0.00558(9) -0.1768(3) 0.0698(9) Uani 1 1 d . . .
H17A H 1.609(7) -0.0086(11) -0.130(3) 0.103(13) Uiso 1 1 d . . .
C18 C 1.1221(5) 0.13946(8) -0.1613(3) 0.0549(7) Uani 1 1 d . . .
H18A H 1.164(5) 0.1661(9) -0.149(3) 0.068(9) Uiso 1 1 d . . .
H18B H 0.980(5) 0.1329(8) -0.118(3) 0.063(8) Uiso 1 1 d . . .
H18C H 1.104(5) 0.1358(9) -0.250(3) 0.073(9) Uiso 1 1 d . . .
C19 C 1.3764(6) 0.12757(9) 0.5021(2) 0.0605(8) Uani 1 1 d . . .
C20 C 1.6260(7) 0.08660(11) 0.6116(3) 0.0930(12) Uani 1 1 d . . .
H20A H 1.7919 0.0840 0.6311 0.16(2) Uiso 1 1 calc R . .
H20B H 1.5756 0.0661 0.5596 0.147(18) Uiso 1 1 calc R . .
H20C H 1.5379 0.0861 0.6858 0.176 Uiso 1 1 calc R . .
C21 C 1.1943(5) 0.28997(9) 0.5055(3) 0.0589(8) Uani 1 1 d . . .
H21A H 1.347(5) 0.2764(9) 0.492(3) 0.073(9) Uiso 1 1 d . . .
H21B H 1.122(5) 0.2802(9) 0.578(3) 0.075(9) Uiso 1 1 d . . .
H21C H 1.227(6) 0.3179(10) 0.512(3) 0.092(11) Uiso 1 1 d . . .
C22 C 1.1259(6) 0.29635(10) 0.2849(3) 0.0699(9) Uani 1 1 d . . .
H22A H 1.2692 0.2828 0.2690 0.080(10) Uiso 1 1 calc R . .
H22B H 1.1593 0.3230 0.2890 0.096(12) Uiso 1 1 calc R . .
H22C H 1.0118 0.2916 0.2201 0.115 Uiso 1 1 calc R . .

loop_
_atom_site_aniso_label
_atom_site_aniso_U_11
_atom_site_aniso_U_22
_atom_site_aniso_U_33
_atom_site_aniso_U_23
_atom_site_aniso_U_13
_atom_site_aniso_U_12
S1 0.0412(3) 0.0544(3) 0.0411(3) -0.0075(3) 0.0022(2) 0.0056(3)
O1 0.0619(10) 0.0561(10) 0.0462(9) 0.0007(8) 0.0057(8) 0.0271(8)
O2 0.0623(10) 0.0565(10) 0.0423(9) -0.0088(8) -0.0047(8) 0.0196(8)
O3 0.170(3) 0.0822(17) 0.0960(19) 0.0164(15) 0.008(2) -0.0299(19)
O4 0.0801(15) 0.160(3) 0.0645(14) 0.0126(16) -0.0078(12) 0.0131(17)
O5 0.0623(11) 0.0766(13) 0.0543(10) -0.0044(9) 0.0221(9) 0.0036(10)
O6 0.0505(10) 0.0809(13) 0.0607(11) -0.0162(10) -0.0154(9) 0.0084(9)
N1 0.0954(16) 0.0666(13) 0.0353(10) -0.0003(10) 0.0064(11) 0.0378(12)
N2 0.0565(12) 0.0589(12) 0.0367(10) -0.0012(9) -0.0036(9) -0.0024(10)
C1 0.121(3) 0.0699(17) 0.0454(15) 0.0051(13) 0.0078(16) 0.0428(18)
C2 0.099(2) 0.0662(16) 0.0388(13) 0.0001(12) 0.0009(14) 0.0344(15)
C3 0.0781(17) 0.0623(15) 0.0377(12) -0.0028(11) 0.0056(12) 0.0241(14)
C4 0.111(2) 0.093(2) 0.0419(14) -0.0035(14) 0.0029(15) 0.0573(18)
C5 0.0561(13) 0.0482(13) 0.0405(12) -0.0009(10) 0.0062(11) 0.0104(11)
C6 0.0484(12) 0.0445(12) 0.0426(12) -0.0013(10) 0.0019(10) 0.0110(10)
C7 0.0443(11) 0.0387(11) 0.0403(11) 0.0006(9) 0.0033(9) 0.0023(9)
C8 0.0443(11) 0.0405(11) 0.0436(12) 0.0013(9) 0.0095(10) 0.0049(9)
C9 0.0431(12) 0.0575(14) 0.0493(13) 0.0061(11) 0.0046(10) 0.0129(11)
C10 0.0516(13) 0.0584(14) 0.0402(12) 0.0008(11) -0.0001(11) 0.0062(12)
C11 0.0555(14) 0.0527(14) 0.0551(15) 0.0034(12) 0.0069(12) 0.0203(12)
C12 0.0482(12) 0.0415(12) 0.0565(14) 0.0045(10) 0.0052(11) 0.0146(10)
C13 0.0611(16) 0.0558(15) 0.0698(18) -0.0038(14) 0.0148(14) -0.0039(13)
C14 0.0756(19) 0.077(2) 0.077(2) -0.0122(17) 0.0276(16) 0.0029(17)
C15 0.090(2) 0.0614(17) 0.073(2) -0.0175(15) 0.0023(18) 0.0144(17)
C16 0.071(2) 0.0618(18) 0.106(3) -0.0182(18) -0.0029(19) -0.0057(16)
C17 0.0557(16) 0.0677(18) 0.087(2) -0.0043(16) 0.0148(15) -0.0036(14)
C18 0.0596(15) 0.0548(14) 0.0500(14) -0.0008(12) -0.0062(12) 0.0129(12)
C19 0.0745(18) 0.0680(17) 0.0392(13) -0.0028(12) 0.0043(13) 0.0143(15)
C20 0.106(3) 0.096(2) 0.077(2) 0.0379(18) 0.0080(19) 0.043(2)
C21 0.0590(15) 0.0655(17) 0.0518(15) -0.0098(13) -0.0117(12) 0.0009(13)
C22 0.0763(19) 0.080(2) 0.0530(16) 0.0081(15) 0.0030(15) -0.0071(17)

loop_
_atom_type_symbol
_atom_type_description
_atom_type_scat_dispersion_real
_atom_type_scat_dispersion_imag
_atom_type_scat_source
C C 0.0033 0.0016 'International Tables Vol C Tables 4.2.6.8 and 6.1.1.4'
H H 0.0000 0.0000 'International Tables Vol C Tables 4.2.6.8 and 6.1.1.4'
N N 0.0061 0.0033 'International Tables Vol C Tables 4.2.6.8 and 6.1.1.4'
O O 0.0106 0.0060 'International Tables Vol C Tables 4.2.6.8 and 6.1.1.4'
S S 0.1246 0.1234 'International Tables Vol C Tables 4.2.6.8 and 6.1.1.4'

loop_
_geom_angle_atom_site_label_1
_geom_angle_atom_site_label_2
_geom_angle_atom_site_label_3
_geom_angle
_geom_angle_site_symmetry_1
_geom_angle_site_symmetry_3
_geom_angle_publ_flag
O5 S1 O6 120.93(12) . . ?
O5 S1 N1 106.24(12) . . ?
O6 S1 N1 107.34(12) . . ?
O5 S1 N2 106.10(12) . . ?
O6 S1 N2 105.47(12) . . ?
N1 S1 N2 110.63(13) . . ?
C8 O1 C11 116.43(19) . . ?
C7 O2 C18 117.97(19) . . ?
C19 O4 C20 114.2(3) . . ?
C2 N1 C3 112.6(2) . . ?
C2 N1 S1 123.41(18) . . ?
C3 N1 S1 123.72(18) . . ?
C22 N2 C21 113.0(2) . . ?
C22 N2 S1 118.03(19) . . ?
C21 N2 S1 116.86(18) . . ?
C4 C1 C19 124.9(3) . . ?
C4 C1 C2 105.8(3) . . ?
C19 C1 C2 113.5(3) . . ?
C4 C1 H1A 103.4 . . ?
C19 C1 H1A 103.4 . . ?
C2 C1 H1A 103.4 . . ?
N1 C2 C1 102.7(2) . . ?
N1 C2 H2A 111.2 . . ?
C1 C2 H2A 111.2 . . ?
N1 C2 H2B 111.2 . . ?
C1 C2 H2B 111.2 . . ?
H2A C2 H2B 109.1 . . ?
N1 C3 C4 101.9(2) . . ?
N1 C3 H3A 111.4 . . ?
C4 C3 H3A 111.4 . . ?
N1 C3 H3B 111.4 . . ?
C4 C3 H3B 111.4 . . ?
H3A C3 H3B 109.2 . . ?
C1 C4 C3 108.7(3) . . ?
C1 C4 C5 122.1(3) . . ?
C3 C4 C5 116.5(2) . . ?
C1 C4 H4A 102.0 . . ?
C3 C4 H4A 102.0 . . ?
C5 C4 H4A 102.0 . . ?
C10 C5 C6 118.3(2) . . ?
C10 C5 C4 123.2(2) . . ?
C6 C5 C4 118.3(2) . . ?
C7 C6 C5 121.1(2) . . ?
C7 C6 H6A 118.7(15) . . ?
C5 C6 H6A 120.2(15) . . ?
O2 C7 C6 124.9(2) . . ?
O2 C7 C8 115.3(2) . . ?
C6 C7 C8 119.8(2) . . ?
O1 C8 C9 125.6(2) . . ?
O1 C8 C7 115.2(2) . . ?
C9 C8 C7 119.1(2) . . ?
C8 C9 C10 120.6(2) . . ?
C8 C9 H9A 118.8(18) . . ?
C10 C9 H9A 120.5(18) . . ?
C5 C10 C9 120.9(2) . . ?
C5 C10 H10A 121.5(18) . . ?
C9 C10 H10A 117.6(18) . . ?
O1 C11 C12 107.9(2) . . ?
O1 C11 H11A 110.4(19) . . ?
C12 C11 H11A 108.1(18) . . ?
O1 C11 H11B 105.4(17) . . ?
C12 C11 H11B 113.7(17) . . ?
H11A C11 H11B 111(2) . . ?
C13 C12 C17 118.2(3) . . ?
C13 C12 C11 120.8(2) . . ?
C17 C12 C11 121.0(3) . . ?
C12 C13 C14 120.6(3) . . ?
C12 C13 H13A 121.0(19) . . ?
C14 C13 H13A 118.3(19) . . ?
C15 C14 C13 120.5(3) . . ?
C15 C14 H14A 119.8 . . ?
C13 C14 H14A 119.8 . . ?
C14 C15 C16 119.6(3) . . ?
C14 C15 H15A 124(2) . . ?
C16 C15 H15A 116(2) . . ?
C17 C16 C15 119.5(3) . . ?
C17 C16 H16A 119(3) . . ?
C15 C16 H16A 122(3) . . ?
C16 C17 C12 121.7(3) . . ?
C16 C17 H17A 119(2) . . ?
C12 C17 H17A 119(2) . . ?
O2 C18 H18A 109.6(17) . . ?
O2 C18 H18B 111.7(17) . . ?
H18A C18 H18B 111(2) . . ?
O2 C18 H18C 105.3(18) . . ?
H18A C18 H18C 106(2) . . ?
H18B C18 H18C 112(2) . . ?
O3 C19 O4 120.1(3) . . ?
O3 C19 C1 119.5(3) . . ?
O4 C19 C1 120.4(3) . . ?
O4 C20 H20A 109.5 . . ?
O4 C20 H20B 109.5 . . ?
H20A C20 H20B 109.5 . . ?
O4 C20 H20C 109.5 . . ?
H20A C20 H20C 109.5 . . ?
H20B C20 H20C 109.5 . . ?
N2 C21 H21A 109.9(18) . . ?
N2 C21 H21B 108.3(19) . . ?
H21A C21 H21B 110(3) . . ?
N2 C21 H21C 108(2) . . ?
H21A C21 H21C 109(3) . . ?
H21B C21 H21C 112(3) . . ?
N2 C22 H22A 109.5 . . ?
N2 C22 H22B 109.5 . . ?
H22A C22 H22B 109.5 . . ?
N2 C22 H22C 109.5 . . ?
H22A C22 H22C 109.5 . . ?
H22B C22 H22C 109.5 . . ?

loop_
_geom_bond_atom_site_label_1
_geom_bond_atom_site_label_2
_geom_bond_distance
_geom_bond_site_symmetry_2
_geom_bond_publ_flag
S1 O5 1.423(2) . ?
S1 O6 1.4247(19) . ?
S1 N1 1.603(2) . ?
S1 N2 1.624(2) . ?
O1 C8 1.369(3) . ?
O1 C11 1.431(3) . ?
O2 C7 1.368(3) . ?
O2 C18 1.422(3) . ?
O3 C19 1.247(4) . ?
O4 C19 1.254(4) . ?
O4 C20 1.516(5) . ?
N1 C2 1.456(3) . ?
N1 C3 1.462(3) . ?
N2 C22 1.463(4) . ?
N2 C21 1.464(3) . ?
C1 C4 1.417(4) . ?
C1 C19 1.443(4) . ?
C1 C2 1.545(4) . ?
C1 H1A 0.9800 . ?
C2 H2A 0.9700 . ?
C2 H2B 0.9700 . ?
C3 C4 1.491(4) . ?
C3 H3A 0.9700 . ?
C3 H3B 0.9700 . ?
C4 C5 1.515(4) . ?
C4 H4A 0.9800 . ?
C5 C10 1.379(4) . ?
C5 C6 1.396(3) . ?
C6 C7 1.381(3) . ?
C6 H6A 0.97(2) . ?
C7 C8 1.398(3) . ?
C8 C9 1.377(3) . ?
C9 C10 1.386(4) . ?
C9 H9A 0.87(3) . ?
C10 H10A 0.93(3) . ?
C11 C12 1.501(4) . ?
C11 H11A 1.00(3) . ?
C11 H11B 1.00(3) . ?
C12 C13 1.373(4) . ?
C12 C17 1.374(4) . ?
C13 C14 1.377(4) . ?
C13 H13A 0.90(3) . ?
C14 C15 1.363(5) . ?
C14 H14A 0.9300 . ?
C15 C16 1.377(5) . ?
C15 H15A 0.85(3) . ?
C16 C17 1.369(5) . ?
C16 H16A 0.94(4) . ?
C17 H17A 0.90(4) . ?
C18 H18A 0.98(3) . ?
C18 H18B 0.97(3) . ?
C18 H18C 0.98(3) . ?
C20 H20A 0.9600 . ?
C20 H20B 0.9600 . ?
C20 H20C 0.9600 . ?
C21 H21A 1.00(3) . ?
C21 H21B 0.96(3) . ?
C21 H21C 1.01(4) . ?
C22 H22A 0.9600 . ?
C22 H22B 0.9600 . ?
C22 H22C 0.9600 . ?

loop_
_geom_torsion_atom_site_label_1
_geom_torsion_atom_site_label_2
_geom_torsion_atom_site_label_3
_geom_torsion_atom_site_label_4
_geom_torsion
_geom_torsion_site_symmetry_1
_geom_torsion_site_symmetry_2
_geom_torsion_site_symmetry_3
_geom_torsion_site_symmetry_4
_geom_torsion_publ_flag
O5 S1 N1 C2 -23.0(3) . . . . ?
O6 S1 N1 C2 -153.7(3) . . . . ?
N2 S1 N1 C2 91.7(3) . . . . ?
O5 S1 N1 C3 162.9(2) . . . . ?
O6 S1 N1 C3 32.3(3) . . . . ?
N2 S1 N1 C3 -82.3(3) . . . . ?
O5 S1 N2 C22 -172.4(2) . . . . ?
O6 S1 N2 C22 -42.9(2) . . . . ?
N1 S1 N2 C22 72.8(2) . . . . ?
O5 S1 N2 C21 47.7(2) . . . . ?
O6 S1 N2 C21 177.10(19) . . . . ?
N1 S1 N2 C21 -67.1(2) . . . . ?
C3 N1 C2 C1 1.3(4) . . . . ?
S1 N1 C2 C1 -173.3(2) . . . . ?
C4 C1 C2 N1 -18.5(4) . . . . ?
C19 C1 C2 N1 -159.0(3) . . . . ?
C2 N1 C3 C4 15.2(3) . . . . ?
S1 N1 C3 C4 -170.1(2) . . . . ?
C19 C1 C4 C3 163.9(3) . . . . ?
C2 C1 C4 C3 29.3(4) . . . . ?
C19 C1 C4 C5 -55.9(6) . . . . ?
C2 C1 C4 C5 169.5(3) . . . . ?
N1 C3 C4 C1 -27.6(4) . . . . ?
N1 C3 C4 C5 -170.3(3) . . . . ?
C1 C4 C5 C10 4.9(5) . . . . ?
C3 C4 C5 C10 142.2(3) . . . . ?
C1 C4 C5 C6 179.9(3) . . . . ?
C3 C4 C5 C6 -42.8(4) . . . . ?
C10 C5 C6 C7 1.6(4) . . . . ?
C4 C5 C6 C7 -173.6(3) . . . . ?
C18 O2 C7 C6 4.2(4) . . . . ?
C18 O2 C7 C8 -176.7(2) . . . . ?
C5 C6 C7 O2 -178.5(2) . . . . ?
C5 C6 C7 C8 2.4(4) . . . . ?
C11 O1 C8 C9 9.1(4) . . . . ?
C11 O1 C8 C7 -171.6(2) . . . . ?
O2 C7 C8 O1 -3.2(3) . . . . ?
C6 C7 C8 O1 176.0(2) . . . . ?
O2 C7 C8 C9 176.1(2) . . . . ?
C6 C7 C8 C9 -4.7(4) . . . . ?
O1 C8 C9 C10 -177.8(2) . . . . ?
C7 C8 C9 C10 3.0(4) . . . . ?
C6 C5 C10 C9 -3.4(4) . . . . ?
C4 C5 C10 C9 171.6(3) . . . . ?
C8 C9 C10 C5 1.1(4) . . . . ?
C8 O1 C11 C12 169.2(2) . . . . ?
O1 C11 C12 C13 105.8(3) . . . . ?
O1 C11 C12 C17 -76.7(3) . . . . ?
C17 C12 C13 C14 1.2(4) . . . . ?
C11 C12 C13 C14 178.8(3) . . . . ?
C12 C13 C14 C15 -1.2(5) . . . . ?
C13 C14 C15 C16 0.7(5) . . . . ?
C14 C15 C16 C17 -0.3(6) . . . . ?
C15 C16 C17 C12 0.3(5) . . . . ?
C13 C12 C17 C16 -0.8(5) . . . . ?
C11 C12 C17 C16 -178.3(3) . . . . ?
C20 O4 C19 O3 3.3(4) . . . . ?
C20 O4 C19 C1 -174.1(3) . . . . ?
C4 C1 C19 O3 -58.5(5) . . . . ?
C2 C1 C19 O3 73.1(4) . . . . ?
C4 C1 C19 O4 118.8(4) . . . . ?
C2 C1 C19 O4 -109.5(4) . . . . ?
